data_1529524
loop_
_publ_author_name
'Abriel, W.'
'du Bois, A.'

_publ_section_title
;
 Inclusion of H Cl and H2 O in the new tunnel type structure (N H4) Te F5
 (H Cl).25 (H2 O).25
;
_journal_name_full 'Materials Research Bulletin'
_journal_page_first 1503
_journal_page_last 1508
_journal_volume 21
_journal_year 1986
_chemical_formula_sum 'Cl0.25 F5 H4.75 N O0.25 Te'
_chemical_name_systematic '(N H4) Te F5 (H Cl).25 (H2 O).25'
_space_group_IT_number 114
_symmetry_space_group_name_Hall 'P -4 2n'
_symmetry_space_group_name_H-M 'P -4 21 c'
_cell_angle_alpha 90
_cell_angle_beta 90
_cell_angle_gamma 90
_cell_formula_units_Z 8
_cell_length_a 13.741
_cell_length_b 13.741
_cell_length_c 6.0199
_cell_volume 1136.648
_citation_journal_id_ASTM MRBUAC
_cod_data_source_file Abriel_MRBUAC_1986_1309.cif
_cod_data_source_block H4.75Cl0.25F5N1O0.25Te1
_cod_original_formula_sum 'H4.75 Cl0.25 F5 N1 O0.25 Te1'
_cod_database_code 1529524

loop_
_symmetry_equiv_pos_as_xyz
x,y,z
y,-x,-z
-x,-y,z
-y,x,-z
x+1/2,-y+1/2,-z+1/2
-y+1/2,-x+1/2,z+1/2
-x+1/2,y+1/2,-z+1/2
y+1/2,x+1/2,z+1/2

loop_
_atom_site_label
_atom_site_type_symbol
_atom_site_fract_x
_atom_site_fract_y
_atom_site_fract_z
_atom_site_occupancy
_atom_site_U_iso_or_equiv
_atom_site_attached_hydrogens
F2 F-1 0.5217 0.121 0.2058 1 0.0 0
F5 F-1 0.4962 0.2906 0.2914 1 0.0 0
N1 N+5 0.3196 0.3419 0.0202 1 0.0 4
O1 O-2 0 0 0 1 0.0 2
F1 F-1 0.4633 0.2929 0.6814 1 0.0 0
F4 F-1 0.6271 0.2227 0.5052 1 0.0 0
Cl1 Cl-1 0 0 0.5 1 0.0 1
F3 F-1 0.3558 0.1893 0.3744 1 0.0 0
Te1 Te+4 0.49031 0.1837 0.47902 1 0.0 0
